data_4339939
loop_
_publ_author_name
'Barrios, Leon\'i A'
'Ribas, Joan'
'Arom\'i, Guillem'
'Ribas-Ari\~no, Jordi'
'Gamez, Patrick'
'Roubeau, Olivier'
'Teat, Simon J.'

_publ_section_title
;
 Preparation and structure of three solvatomorphs of the polymer
 [Co(dbm)2(4ptz)]n: spin canting depending on the supramolecular
 organization.
;
_journal_issue 17
_journal_name_full 'Inorganic chemistry'
_journal_page_first 7154
_journal_page_last 7162
_journal_paper_doi 10.1021/ic7004979
_journal_volume 46
_journal_year 2007
_chemical_formula_moiety 'C48 H34 Co N6 O4, C5 H11 O1.25'
_chemical_formula_sum 'C53 H45 Co N6 O5.25'
_chemical_formula_weight 908.91
_chemical_name_systematic
; 
 ? 
;
_space_group_IT_number 14
_symmetry_cell_setting monoclinic
_symmetry_space_group_name_Hall '-P 2yn'
_symmetry_space_group_name_H-M 'P 1 21/n 1'
_atom_sites_solution_hydrogens geom
_atom_sites_solution_primary direct
_atom_sites_solution_secondary difmap
_audit_creation_method SHELXL-97
_cell_angle_alpha 90.00
_cell_angle_beta 104.898(2)
_cell_angle_gamma 90.00
_cell_formula_units_Z 4
_cell_length_a 10.5892(8)
_cell_length_b 26.548(2)
_cell_length_c 17.1856(14)
_cell_measurement_reflns_used 6229
_cell_measurement_temperature 150(2)
_cell_measurement_theta_max 31.6
_cell_measurement_theta_min 3.67
_cell_volume 4668.8(6)
_computing_cell_refinement 'Bruker SAINT v7.06a'
_computing_data_collection 'Bruker APEX2'
_computing_data_reduction 'Bruker SAINT v7.06a'
_computing_molecular_graphics 'Bruker SHELXTL'
_computing_publication_material 'Bruker SHELXTL and local programs'
_computing_structure_refinement 'Bruker SHELXTL'
_computing_structure_solution SIR97
_diffrn_ambient_temperature 150(2)
_diffrn_measured_fraction_theta_full 0.990
_diffrn_measured_fraction_theta_max 0.990
_diffrn_measurement_device_type 'Bruker APEX II CCD diffractometer'
_diffrn_measurement_method '\w rotation with narrow frames'
_diffrn_radiation_monochromator 'silicon 111'
_diffrn_radiation_source 'Daresbury SRS station 16.2'
_diffrn_radiation_type synchrotron
_diffrn_radiation_wavelength 0.84570
_diffrn_reflns_av_R_equivalents 0.0570
_diffrn_reflns_av_sigmaI/netI 0.0543
_diffrn_reflns_limit_h_max 13
_diffrn_reflns_limit_h_min -13
_diffrn_reflns_limit_k_max 32
_diffrn_reflns_limit_k_min -33
_diffrn_reflns_limit_l_max 21
_diffrn_reflns_limit_l_min -21
_diffrn_reflns_number 32868
_diffrn_reflns_theta_full 31.87
_diffrn_reflns_theta_max 31.87
_diffrn_reflns_theta_min 3.62
_diffrn_standards_number 0
_exptl_absorpt_coefficient_mu 0.781
_exptl_absorpt_correction_T_max 0.98
_exptl_absorpt_correction_T_min 0.94
_exptl_absorpt_correction_type multi-scan
_exptl_absorpt_process_details 'SADABS Blessing 1987, SIEMENS 1996'
_exptl_crystal_colour red
_exptl_crystal_density_diffrn 1.293
_exptl_crystal_density_method 'not measured'
_exptl_crystal_description parallelepiped
_exptl_crystal_F_000 593
_exptl_crystal_size_max 0.30
_exptl_crystal_size_mid 0.30
_exptl_crystal_size_min 0.17
_refine_diff_density_max 1.388
_refine_diff_density_min -0.572
_refine_diff_density_rms 0.074
_refine_ls_extinction_method none
_refine_ls_goodness_of_fit_ref 1.032
_refine_ls_hydrogen_treatment constr
_refine_ls_matrix_type full
_refine_ls_number_parameters 592
_refine_ls_number_reflns 9430
_refine_ls_number_restraints 48
_refine_ls_restrained_S_all 1.199
_refine_ls_R_factor_all 0.0607
_refine_ls_R_factor_gt 0.0552
_refine_ls_shift/su_max 0.050
_refine_ls_shift/su_mean 0.001
_refine_ls_structure_factor_coef Fsqd
_refine_ls_weighting_details 'calc w=1/[\s^2^(Fo^2^)+(0.0799P)^2^+5.1319P] where P=(Fo^2^+2Fc^2^)/3'
_refine_ls_weighting_scheme calc
_refine_ls_wR_factor_gt 0.1531
_refine_ls_wR_factor_ref 0.1577
_reflns_number_gt 8374
_reflns_number_total 9430
_reflns_threshold_expression >2sigma(I)
_cod_data_source_file ic7004979-file004.cif
_cod_data_source_block ga477a
_cod_original_sg_symbol_H-M P21/n
_cod_database_code 4339939

loop_
_symmetry_equiv_pos_as_xyz
'x, y, z'
'-x+1/2, y+1/2, -z+1/2'
'-x, -y, -z'
'x-1/2, -y-1/2, z-1/2'

loop_
_atom_site_label
_atom_site_type_symbol
_atom_site_fract_x
_atom_site_fract_y
_atom_site_fract_z
_atom_site_U_iso_or_equiv
_atom_site_adp_type
_atom_site_occupancy
_atom_site_symmetry_multiplicity
_atom_site_calc_flag
_atom_site_refinement_flags
_atom_site_disorder_assembly
_atom_site_disorder_group
Co1 Co 0.78344(3) 0.256457(12) 0.258189(19) 0.01788(13) Uani 1 1 d . . .
N1 N 0.7818(2) 0.18657(8) 0.32553(13) 0.0221(5) Uani 1 1 d . . .
C2 C 0.7368(3) 0.14322(10) 0.28864(16) 0.0246(6) Uani 1 1 d . . .
H2A H 0.6941 0.1441 0.2328 0.030 Uiso 1 1 calc R . .
N3 N 0.8642(2) 0.04818(8) 0.53378(13) 0.0211(5) Uani 1 1 d . . .
C3 C 0.7496(3) 0.09725(10) 0.32800(16) 0.0246(6) Uani 1 1 d . . .
H3A H 0.7169 0.0673 0.2995 0.030 Uiso 1 1 calc R . .
C4 C 0.8109(2) 0.09559(9) 0.40974(15) 0.0194(5) Uani 1 1 d . . .
C5 C 0.8567(3) 0.14035(10) 0.44889(16) 0.0280(6) Uani 1 1 d . . .
H5A H 0.8979 0.1406 0.5049 0.034 Uiso 1 1 calc R . .
C6 C 0.8411(3) 0.18452(10) 0.40452(17) 0.0304(6) Uani 1 1 d . . .
H6A H 0.8740 0.2149 0.4314 0.036 Uiso 1 1 calc R . .
C7 C 0.8265(2) 0.04691(9) 0.45371(15) 0.0185(5) Uani 1 1 d . . .
N8 N 0.7996(2) 0.00514(8) 0.40893(13) 0.0198(4) Uani 1 1 d . . .
C9 C 0.8145(2) -0.03785(9) 0.45095(15) 0.0187(5) Uani 1 1 d . . .
C10 C 0.7846(2) -0.08513(9) 0.40345(15) 0.0193(5) Uani 1 1 d . . .
C11 C 0.7403(3) -0.08327(10) 0.32005(16) 0.0258(6) Uani 1 1 d . . .
H11A H 0.7309 -0.0519 0.2926 0.031 Uiso 1 1 calc R . .
C12 C 0.7101(3) -0.12796(10) 0.27762(16) 0.0258(6) Uani 1 1 d . . .
H12A H 0.6781 -0.1263 0.2207 0.031 Uiso 1 1 calc R . .
N13 N 0.7238(2) -0.17348(8) 0.31272(13) 0.0214(5) Uani 1 1 d . . .
C14 C 0.7662(3) -0.17468(10) 0.39305(17) 0.0283(6) Uani 1 1 d . . .
H14A H 0.7756 -0.2066 0.4190 0.034 Uiso 1 1 calc R . .
C15 C 0.7971(3) -0.13201(10) 0.44056(16) 0.0265(6) Uani 1 1 d . . .
H15A H 0.8263 -0.1348 0.4975 0.032 Uiso 1 1 calc R . .
N16 N 0.8518(2) -0.04140(8) 0.53103(13) 0.0215(5) Uani 1 1 d . . .
C17 C 0.8735(2) 0.00297(9) 0.56965(15) 0.0195(5) Uani 1 1 d . . .
C18 C 0.9045(3) 0.00234(10) 0.65859(16) 0.0243(6) Uani 1 1 d . . .
C19 C 0.9166(4) -0.04234(12) 0.70123(19) 0.0451(9) Uani 1 1 d . . .
H19A H 0.9127 -0.0738 0.6744 0.054 Uiso 1 1 calc R . .
C20 C 0.9346(6) -0.04017(14) 0.7841(2) 0.0662(14) Uani 1 1 d . . .
H20A H 0.9405 -0.0711 0.8125 0.079 Uiso 1 1 calc R . .
N21 N 0.9440(4) 0.00219(12) 0.82639(17) 0.0553(9) Uani 1 1 d . . .
C22 C 0.9334(4) 0.04465(13) 0.78473(19) 0.0472(9) Uani 1 1 d . . .
H22A H 0.9390 0.0755 0.8134 0.057 Uiso 1 1 calc R . .
C23 C 0.9147(4) 0.04702(11) 0.70174(18) 0.0362(7) Uani 1 1 d . . .
H23A H 0.9091 0.0786 0.6751 0.043 Uiso 1 1 calc R . .
O24 O 0.58697(18) 0.26548(7) 0.23157(11) 0.0230(4) Uani 1 1 d . . .
C24 C 0.3814(3) 0.30130(10) 0.22305(17) 0.0251(6) Uani 1 1 d . . .
C26 C 0.5762(3) 0.32026(10) 0.33896(17) 0.0254(6) Uani 1 1 d . . .
H26A H 0.5183 0.3401 0.3602 0.031 Uiso 1 1 calc R . .
C27 C 0.7077(3) 0.31887(9) 0.38241(15) 0.0203(5) Uani 1 1 d . . .
O28 O 0.79893(17) 0.29594(7) 0.36129(10) 0.0207(4) Uani 1 1 d . . .
C29 C 0.5229(3) 0.29441(9) 0.26598(16) 0.0213(5) Uani 1 1 d . . .
C31 C 0.1602(3) 0.32705(13) 0.2157(2) 0.0402(8) Uani 1 1 d . . .
H31A H 0.0985 0.3418 0.2404 0.048 Uiso 1 1 calc R . .
C32 C 0.1207(3) 0.30998(17) 0.1373(2) 0.0525(10) Uani 1 1 d . . .
H32A H 0.0320 0.3133 0.1079 0.063 Uiso 1 1 calc R . .
C33 C 0.2097(4) 0.2882(2) 0.1017(2) 0.0614(12) Uani 1 1 d . . .
H33A H 0.1821 0.2758 0.0481 0.074 Uiso 1 1 calc R . .
C34 C 0.3396(3) 0.28428(16) 0.1441(2) 0.0448(9) Uani 1 1 d . . .
H34A H 0.4010 0.2698 0.1189 0.054 Uiso 1 1 calc R . .
C35 C 0.7490(3) 0.34671(11) 0.46125(16) 0.0250(6) Uani 1 1 d . . .
C36 C 0.6895(4) 0.39071(15) 0.4775(2) 0.0515(10) Uani 1 1 d . . .
H36A H 0.6175 0.4042 0.4381 0.062 Uiso 1 1 calc R . .
C37 C 0.7346(4) 0.41519(17) 0.5509(2) 0.0562(11) Uani 1 1 d . . .
H37A H 0.6932 0.4453 0.5612 0.067 Uiso 1 1 calc R . .
C38 C 0.8374(4) 0.39642(15) 0.6080(2) 0.0484(10) Uani 1 1 d . . .
H38A H 0.8678 0.4133 0.6580 0.058 Uiso 1 1 calc R . .
C39 C 0.8975(4) 0.35279(16) 0.5929(2) 0.0553(10) Uani 1 1 d . . .
H39A H 0.9688 0.3394 0.6329 0.066 Uiso 1 1 calc R . .
C40 C 0.8545(3) 0.32859(13) 0.51991(19) 0.0398(8) Uani 1 1 d . . .
H40A H 0.8979 0.2990 0.5097 0.048 Uiso 1 1 calc R . .
O41 O 0.97941(19) 0.24609(7) 0.28635(12) 0.0236(4) Uani 1 1 d . . .
C42 C 1.0407(3) 0.21370(10) 0.25663(16) 0.0218(5) Uani 1 1 d . . .
C43 C 0.9868(3) 0.18580(10) 0.18572(17) 0.0257(6) Uani 1 1 d . . .
H43A H 1.0424 0.1625 0.1687 0.031 Uiso 1 1 calc R . .
C44 C 0.8582(3) 0.18972(9) 0.13878(15) 0.0213(5) Uani 1 1 d . . .
O45 O 0.76992(18) 0.21689(7) 0.15579(11) 0.0226(4) Uani 1 1 d . . .
C46 C 1.1804(3) 0.20497(10) 0.30215(17) 0.0256(6) Uani 1 1 d . . .
C47 C 1.2688(3) 0.17963(15) 0.2700(2) 0.0468(9) Uani 1 1 d . . .
H47A H 1.2410 0.1655 0.2176 0.056 Uiso 1 1 calc R . .
C48 C 1.3976(4) 0.17457(18) 0.3133(3) 0.0594(11) Uani 1 1 d . . .
H48A H 1.4577 0.1573 0.2901 0.071 Uiso 1 1 calc R . .
C49 C 1.4399(3) 0.19449(17) 0.3902(2) 0.0535(10) Uani 1 1 d . . .
H49A H 1.5279 0.1901 0.4203 0.064 Uiso 1 1 calc R . .
C50 C 1.3537(4) 0.22046(16) 0.4224(2) 0.0476(9) Uani 1 1 d . . .
H50A H 1.3824 0.2349 0.4746 0.057 Uiso 1 1 calc R . .
C51 C 1.2247(3) 0.22561(13) 0.37899(19) 0.0377(7) Uani 1 1 d . . .
H51A H 1.1653 0.2435 0.4019 0.045 Uiso 1 1 calc R . .
C52 C 0.8139(3) 0.15993(10) 0.06161(16) 0.0247(6) Uani 1 1 d . . .
C53 C 0.8903(4) 0.12333(13) 0.03744(18) 0.0385(7) Uani 1 1 d . . .
H53A H 0.9767 0.1171 0.0690 0.046 Uiso 1 1 calc R . .
C54 C 0.8406(4) 0.09593(14) -0.0326(2) 0.0462(9) Uani 1 1 d . . .
H54A H 0.8922 0.0701 -0.0473 0.055 Uiso 1 1 calc R . .
C55 C 0.7188(4) 0.10561(15) -0.0806(2) 0.0475(9) Uani 1 1 d . . .
H55A H 0.6865 0.0871 -0.1290 0.057 Uiso 1 1 calc R . .
C56 C 0.6426(4) 0.14247(17) -0.0584(2) 0.0542(10) Uani 1 1 d . . .
H56A H 0.5581 0.1497 -0.0917 0.065 Uiso 1 1 calc R . .
C57 C 0.6902(3) 0.16893(13) 0.0129(2) 0.0409(8) Uani 1 1 d . . .
H57A H 0.6367 0.1937 0.0285 0.049 Uiso 1 1 calc R . .
O60 O -0.1103(5) 0.52339(19) 0.3137(3) 0.0486(12) Uiso 0.50 1 d PDU A 1
C61 C -0.0297(8) 0.4827(3) 0.3544(5) 0.051(2) Uiso 0.50 1 d PDU A 1
H61A H 0.0547 0.4948 0.3886 0.061 Uiso 0.50 1 calc PR A 1
H61B H -0.0138 0.4570 0.3162 0.061 Uiso 0.50 1 calc PR A 1
C62 C -0.1166(9) 0.4637(3) 0.4026(6) 0.067(2) Uiso 0.50 1 d PDU A 1
H62A H -0.1757 0.4375 0.3724 0.080 Uiso 0.50 1 calc PR A 1
H62B H -0.0644 0.4489 0.4536 0.080 Uiso 0.50 1 calc PR A 1
C63 C -0.1917(11) 0.5062(4) 0.4191(7) 0.084(3) Uiso 0.50 1 d PDU A 1
H63A H -0.2838 0.4960 0.4120 0.101 Uiso 0.50 1 calc PR A 1
H63B H -0.1567 0.5172 0.4756 0.101 Uiso 0.50 1 calc PR A 1
C64 C -0.1855(12) 0.5473(4) 0.3657(7) 0.079(3) Uiso 0.50 1 d PDU A 1
H64A H -0.1387 0.5767 0.3952 0.095 Uiso 0.50 1 calc PR A 1
H64B H -0.2736 0.5578 0.3344 0.095 Uiso 0.50 1 calc PR A 1
O70 O -0.0545(5) 0.51345(19) 0.2870(3) 0.0443(11) Uiso 0.50 1 d PDU B 2
C71 C -0.0631(9) 0.4955(3) 0.3638(5) 0.049(2) Uiso 0.50 1 d PDU B 2
H71A H 0.0197 0.5015 0.4052 0.059 Uiso 0.50 1 calc PR B 2
H71B H -0.0829 0.4590 0.3617 0.059 Uiso 0.50 1 calc PR B 2
C72 C -0.1705(13) 0.5247(5) 0.3813(8) 0.092(4) Uiso 0.50 1 d PDU B 2
H72A H -0.1829 0.5144 0.4336 0.138 Uiso 0.50 1 calc PR B 2
H72B H -0.2510 0.5186 0.3392 0.138 Uiso 0.50 1 calc PR B 2
H72C H -0.1490 0.5607 0.3828 0.138 Uiso 0.50 1 calc PR B 2
C73 C 0.0507(8) 0.4911(3) 0.2604(5) 0.0521(18) Uiso 0.50 1 d PDU B 2
H73A H 0.0375 0.4542 0.2552 0.063 Uiso 0.50 1 calc PR B 2
H73B H 0.1344 0.4973 0.3009 0.063 Uiso 0.50 1 calc PR B 2
C74 C 0.0570(10) 0.5121(4) 0.1828(6) 0.068(2) Uiso 0.50 1 d PDU B 2
H74A H 0.1295 0.4965 0.1658 0.101 Uiso 0.50 1 calc PR B 2
H74B H 0.0710 0.5485 0.1881 0.101 Uiso 0.50 1 calc PR B 2
H74C H -0.0252 0.5053 0.1425 0.101 Uiso 0.50 1 calc PR B 2
O80 O 0.0915(12) 0.4952(4) 0.0291(7) 0.065(3) Uiso 0.25 1 d PDU C 1
C81 C 0.046(3) 0.4465(6) 0.0571(13) 0.095(6) Uiso 0.25 1 d PDU C 1
H81A H -0.0466 0.4386 0.0312 0.114 Uiso 0.25 1 calc PR C 1
H81B H 0.1030 0.4175 0.0537 0.114 Uiso 0.25 1 calc PR C 1
C82 C 0.067(3) 0.4670(8) 0.1374(11) 0.133(9) Uiso 0.25 1 d PDU C 1
H82A H 0.0026 0.4520 0.1632 0.159 Uiso 0.25 1 calc PR C 1
H82B H 0.1553 0.4570 0.1694 0.159 Uiso 0.25 1 calc PR C 1
C83 C 0.056(4) 0.5212(8) 0.1396(12) 0.128(11) Uiso 0.25 1 d PD C 1
H83A H 0.1387 0.5351 0.1740 0.154 Uiso 0.25 1 calc PR C 1
H83B H -0.0151 0.5301 0.1645 0.154 Uiso 0.25 1 calc PR C 1
C84 C 0.031(2) 0.5442(6) 0.0601(12) 0.084(5) Uiso 0.25 1 d PDU C 1
H84A H 0.0815 0.5754 0.0585 0.100 Uiso 0.25 1 calc PR C 1
H84B H -0.0631 0.5494 0.0340 0.100 Uiso 0.25 1 calc PR C 1
C100 C 0.2903(3) 0.32256(12) 0.25852(18) 0.0308(6) Uani 1 1 d . . .
H10A H 0.3170 0.3342 0.3126 0.037 Uiso 1 1 calc R . .

loop_
_atom_site_aniso_label
_atom_site_aniso_U_11
_atom_site_aniso_U_22
_atom_site_aniso_U_33
_atom_site_aniso_U_23
_atom_site_aniso_U_13
_atom_site_aniso_U_12
Co1 0.0210(2) 0.0132(2) 0.0180(2) 0.00139(12) 0.00243(14) 0.00194(12)
N1 0.0250(11) 0.0173(11) 0.0222(11) 0.0035(8) 0.0028(9) -0.0001(8)
C2 0.0273(14) 0.0223(13) 0.0206(13) 0.0028(10) -0.0005(10) -0.0053(10)
N3 0.0279(12) 0.0148(10) 0.0196(11) 0.0003(8) 0.0042(9) -0.0011(8)
C3 0.0312(14) 0.0178(13) 0.0221(13) 0.0005(10) 0.0018(11) -0.0079(10)
C4 0.0215(12) 0.0159(12) 0.0199(12) 0.0010(9) 0.0039(10) -0.0014(9)
C5 0.0429(17) 0.0172(13) 0.0192(13) 0.0007(10) -0.0007(11) -0.0019(11)
C6 0.0460(18) 0.0137(13) 0.0264(14) -0.0006(10) 0.0002(12) -0.0026(11)
C7 0.0208(12) 0.0140(12) 0.0202(12) 0.0000(9) 0.0046(10) -0.0005(9)
N8 0.0255(11) 0.0145(10) 0.0184(11) -0.0003(8) 0.0039(8) -0.0003(8)
C9 0.0199(12) 0.0146(12) 0.0213(12) -0.0008(9) 0.0048(10) 0.0001(9)
C10 0.0214(12) 0.0151(12) 0.0205(12) -0.0027(9) 0.0040(10) 0.0005(9)
C11 0.0386(16) 0.0143(12) 0.0237(14) 0.0013(10) 0.0063(11) 0.0049(11)
C12 0.0366(15) 0.0191(13) 0.0196(13) -0.0025(10) 0.0035(11) 0.0030(11)
N13 0.0253(11) 0.0162(10) 0.0214(11) -0.0022(8) 0.0038(9) -0.0004(8)
C14 0.0421(17) 0.0156(13) 0.0246(14) 0.0004(10) 0.0039(12) -0.0008(11)
C15 0.0393(16) 0.0182(13) 0.0183(13) 0.0007(10) 0.0009(11) 0.0002(11)
N16 0.0282(12) 0.0153(10) 0.0198(11) -0.0008(8) 0.0042(9) 0.0005(8)
C17 0.0234(12) 0.0154(12) 0.0191(13) 0.0001(9) 0.0044(10) 0.0004(9)
C18 0.0310(14) 0.0209(13) 0.0196(13) -0.0003(10) 0.0038(11) 0.0008(10)
C19 0.088(3) 0.0212(15) 0.0238(16) 0.0041(12) 0.0100(16) 0.0083(16)
C20 0.136(4) 0.0327(19) 0.0262(18) 0.0105(15) 0.013(2) 0.015(2)
N21 0.100(3) 0.0437(18) 0.0191(14) 0.0035(12) 0.0091(15) 0.0078(17)
C22 0.082(3) 0.0327(18) 0.0233(16) -0.0057(13) 0.0075(16) -0.0032(17)
C23 0.063(2) 0.0209(14) 0.0224(15) -0.0015(11) 0.0075(14) -0.0042(13)
O24 0.0233(9) 0.0207(9) 0.0222(10) -0.0009(7) 0.0010(7) 0.0001(7)
C24 0.0224(13) 0.0235(13) 0.0270(14) 0.0052(11) 0.0023(11) -0.0014(10)
C26 0.0224(13) 0.0262(14) 0.0259(14) -0.0032(11) 0.0030(11) 0.0029(10)
C27 0.0260(13) 0.0157(12) 0.0188(12) 0.0030(9) 0.0051(10) 0.0009(10)
O28 0.0232(9) 0.0185(9) 0.0186(9) 0.0009(7) 0.0025(7) 0.0020(7)
C29 0.0230(13) 0.0166(12) 0.0228(13) 0.0048(10) 0.0033(10) -0.0002(10)
C31 0.0226(15) 0.0441(19) 0.053(2) 0.0052(16) 0.0092(14) 0.0033(13)
C32 0.0228(16) 0.076(3) 0.051(2) 0.0098(19) -0.0060(15) 0.0041(16)
C33 0.035(2) 0.105(4) 0.0337(19) -0.006(2) -0.0092(15) 0.007(2)
C34 0.0291(17) 0.070(3) 0.0316(17) -0.0047(16) -0.0001(13) 0.0068(16)
C35 0.0259(14) 0.0294(14) 0.0203(13) -0.0034(11) 0.0068(11) -0.0047(11)
C36 0.047(2) 0.060(2) 0.0385(19) -0.0249(17) -0.0042(16) 0.0168(18)
C37 0.058(2) 0.065(3) 0.046(2) -0.034(2) 0.0135(18) -0.0004(19)
C38 0.060(2) 0.062(2) 0.0243(16) -0.0167(16) 0.0136(16) -0.0286(19)
C39 0.061(2) 0.060(3) 0.0310(18) -0.0064(17) -0.0131(17) -0.0097(19)
C40 0.0396(18) 0.0416(18) 0.0304(16) -0.0032(14) -0.0052(13) -0.0010(14)
O41 0.0231(10) 0.0221(9) 0.0238(10) -0.0015(7) 0.0029(8) 0.0016(7)
C42 0.0225(13) 0.0186(12) 0.0239(13) 0.0053(10) 0.0054(10) 0.0002(10)
C43 0.0271(14) 0.0221(13) 0.0282(14) -0.0030(11) 0.0073(11) 0.0040(10)
C44 0.0313(14) 0.0128(11) 0.0190(12) 0.0041(9) 0.0051(10) 0.0004(10)
O45 0.0277(10) 0.0176(9) 0.0194(9) 0.0010(7) 0.0006(7) 0.0050(7)
C46 0.0229(13) 0.0236(14) 0.0293(14) 0.0054(11) 0.0047(11) -0.0005(10)
C47 0.0270(17) 0.061(2) 0.049(2) -0.0174(18) 0.0046(15) 0.0040(15)
C48 0.0270(18) 0.081(3) 0.068(3) -0.016(2) 0.0066(17) 0.0135(18)
C49 0.0244(17) 0.076(3) 0.053(2) 0.004(2) -0.0047(15) 0.0067(17)
C50 0.0374(19) 0.066(3) 0.0320(18) 0.0018(16) -0.0045(14) 0.0019(17)
C51 0.0328(17) 0.0478(19) 0.0290(16) 0.0011(14) 0.0018(13) 0.0082(14)
C52 0.0354(15) 0.0215(13) 0.0182(13) 0.0016(10) 0.0089(11) -0.0054(11)
C53 0.054(2) 0.0399(18) 0.0206(14) -0.0016(12) 0.0073(13) 0.0098(15)
C54 0.072(3) 0.043(2) 0.0292(17) -0.0098(14) 0.0223(17) -0.0004(17)
C55 0.060(2) 0.055(2) 0.0294(17) -0.0178(15) 0.0139(16) -0.0253(18)
C56 0.042(2) 0.071(3) 0.041(2) -0.0206(19) -0.0036(16) -0.0156(19)
C57 0.0365(17) 0.0423(19) 0.0412(19) -0.0130(15) 0.0049(14) -0.0064(14)
C100 0.0242(15) 0.0304(16) 0.0363(17) 0.0004(12) 0.0049(12) -0.0007(11)

loop_
_atom_type_symbol
_atom_type_description
_atom_type_scat_dispersion_real
_atom_type_scat_dispersion_imag
_atom_type_scat_source
C C 0.0033 0.0016 'International Tables Vol C Tables 4.2.6.8 and 6.1.1.4'
H H 0.0000 0.0000 'International Tables Vol C Tables 4.2.6.8 and 6.1.1.4'
N N 0.0061 0.0033 'International Tables Vol C Tables 4.2.6.8 and 6.1.1.4'
O O 0.0106 0.0060 'International Tables Vol C Tables 4.2.6.8 and 6.1.1.4'
Co Co 0.3494 0.9721 'International Tables Vol C Tables 4.2.6.8 and 6.1.1.4'

loop_
_geom_angle_atom_site_label_1
_geom_angle_atom_site_label_2
_geom_angle_atom_site_label_3
_geom_angle
_geom_angle_site_symmetry_3
O45 Co1 O41 88.64(8) .
O45 Co1 O24 91.49(8) .
O41 Co1 O24 178.71(8) .
O45 Co1 O28 179.42(7) .
O41 Co1 O28 90.79(7) .
O24 Co1 O28 89.08(7) .
O45 Co1 N1 90.65(8) .
O41 Co1 N1 84.56(8) .
O24 Co1 N1 94.16(8) .
O28 Co1 N1 89.20(8) .
O45 Co1 N13 88.43(8) 2_655
O41 Co1 N13 97.71(8) 2_655
O24 Co1 N13 83.57(8) 2_655
O28 Co1 N13 91.74(8) 2_655
N1 Co1 N13 177.53(8) 2_655
C6 N1 C2 117.4(2) .
C6 N1 Co1 120.26(17) .
C2 N1 Co1 121.84(17) .
N1 C2 C3 123.2(2) .
C7 N3 C17 114.8(2) .
C2 C3 C4 118.9(2) .
C3 C4 C5 118.5(2) .
C3 C4 C7 120.3(2) .
C5 C4 C7 121.2(2) .
C6 C5 C4 118.7(2) .
N1 C6 C5 123.3(2) .
N3 C7 N8 125.4(2) .
N3 C7 C4 117.9(2) .
N8 C7 C4 116.7(2) .
C7 N8 C9 114.7(2) .
N16 C9 N8 125.4(2) .
N16 C9 C10 118.1(2) .
N8 C9 C10 116.4(2) .
C15 C10 C11 118.2(2) .
C15 C10 C9 121.5(2) .
C11 C10 C9 120.3(2) .
C10 C11 C12 118.9(2) .
N13 C12 C11 123.4(2) .
C14 N13 C12 117.0(2) .
C14 N13 Co1 120.20(18) 2_645
C12 N13 Co1 121.65(17) 2_645
N13 C14 C15 123.7(3) .
C14 C15 C10 118.8(2) .
C9 N16 C17 114.6(2) .
N3 C17 N16 125.1(2) .
N3 C17 C18 117.1(2) .
N16 C17 C18 117.7(2) .
C19 C18 C23 117.8(3) .
C19 C18 C17 121.5(2) .
C23 C18 C17 120.6(2) .
C20 C19 C18 118.5(3) .
N21 C20 C19 124.6(3) .
C20 N21 C22 116.1(3) .
N21 C22 C23 124.3(3) .
C18 C23 C22 118.7(3) .
C29 O24 Co1 127.44(17) .
C100 C24 C34 118.6(3) .
C100 C24 C29 123.6(3) .
C34 C24 C29 117.8(3) .
C27 C26 C29 125.1(3) .
O28 C27 C26 125.8(2) .
O28 C27 C35 115.2(2) .
C26 C27 C35 119.0(2) .
C27 O28 Co1 126.88(16) .
O24 C29 C26 124.7(2) .
O24 C29 C24 115.5(2) .
C26 C29 C24 119.8(2) .
C32 C31 C100 119.9(3) .
C33 C32 C31 120.1(3) .
C32 C33 C34 119.9(4) .
C33 C34 C24 120.9(3) .
C40 C35 C36 117.9(3) .
C40 C35 C27 118.5(3) .
C36 C35 C27 123.5(3) .
C37 C36 C35 120.5(3) .
C38 C37 C36 120.5(4) .
C37 C38 C39 119.7(3) .
C40 C39 C38 120.2(4) .
C39 C40 C35 121.1(3) .
C42 O41 Co1 126.73(17) .
O41 C42 C43 124.7(2) .
O41 C42 C46 115.7(2) .
C43 C42 C46 119.5(2) .
C44 C43 C42 125.2(2) .
O45 C44 C43 125.0(2) .
O45 C44 C52 114.6(2) .
C43 C44 C52 120.3(2) .
C44 O45 Co1 127.02(17) .
C47 C46 C51 118.2(3) .
C47 C46 C42 123.1(3) .
C51 C46 C42 118.6(3) .
C46 C47 C48 120.6(3) .
C47 C48 C49 120.5(4) .
C50 C49 C48 119.5(3) .
C49 C50 C51 119.9(3) .
C50 C51 C46 121.1(3) .
C57 C52 C53 118.2(3) .
C57 C52 C44 118.2(3) .
C53 C52 C44 123.6(3) .
C54 C53 C52 120.2(3) .
C55 C54 C53 120.9(3) .
C54 C55 C56 119.6(3) .
C55 C56 C57 119.7(4) .
C52 C57 C56 121.2(3) .
C61 O60 C64 111.8(7) .
O60 C61 C62 98.7(6) .
C63 C62 C61 107.3(6) .
C64 C63 C62 110.4(7) .
C63 C64 O60 100.3(7) .
C71 O70 C73 113.2(6) .
O70 C71 C72 104.4(8) .
O70 C73 C74 110.7(7) .
C81 O80 C84 113.8(13) .
C82 C81 O80 89.9(9) .
C83 C82 C81 114.0(10) .
C82 C83 C84 112.9(11) .
C83 C84 O80 88.7(11) .
C24 C100 C31 120.6(3) .

loop_
_geom_bond_atom_site_label_1
_geom_bond_atom_site_label_2
_geom_bond_distance
_geom_bond_site_symmetry_2
Co1 O45 2.0226(18) .
Co1 O41 2.0249(19) .
Co1 O24 2.0262(19) .
Co1 O28 2.0287(18) .
Co1 N1 2.189(2) .
Co1 N13 2.214(2) 2_655
N1 C6 1.342(4) .
N1 C2 1.341(3) .
C2 C3 1.385(4) .
N3 C7 1.331(3) .
N3 C17 1.341(3) .
C3 C4 1.389(4) .
C4 C5 1.390(4) .
C4 C7 1.485(3) .
C5 C6 1.385(4) .
C7 N8 1.338(3) .
N8 C9 1.338(3) .
C9 N16 1.334(3) .
C9 C10 1.486(3) .
C10 C15 1.389(4) .
C10 C11 1.390(4) .
C11 C12 1.386(4) .
C12 N13 1.342(3) .
N13 C14 1.338(4) .
N13 Co1 2.214(2) 2_645
C14 C15 1.385(4) .
N16 C17 1.343(3) .
C17 C18 1.479(4) .
C18 C19 1.383(4) .
C18 C23 1.388(4) .
C19 C20 1.389(5) .
C20 N21 1.329(5) .
N21 C22 1.325(5) .
C22 C23 1.390(4) .
O24 C29 1.267(3) .
C24 C100 1.387(4) .
C24 C34 1.390(4) .
C24 C29 1.502(4) .
C26 C27 1.402(4) .
C26 C29 1.413(4) .
C27 O28 1.271(3) .
C27 C35 1.506(4) .
C31 C32 1.381(5) .
C31 C100 1.390(4) .
C32 C33 1.376(6) .
C33 C34 1.385(5) .
C35 C40 1.384(4) .
C35 C36 1.389(4) .
C36 C37 1.389(5) .
C37 C38 1.359(6) .
C38 C39 1.378(6) .
C39 C40 1.378(5) .
O41 C42 1.261(3) .
C42 C43 1.415(4) .
C42 C46 1.503(4) .
C43 C44 1.396(4) .
C44 O45 1.273(3) .
C44 C52 1.512(4) .
C46 C47 1.379(4) .
C46 C51 1.395(4) .
C47 C48 1.382(5) .
C48 C49 1.387(6) .
C49 C50 1.369(6) .
C50 C51 1.386(5) .
C52 C57 1.381(4) .
C52 C53 1.394(4) .
C53 C54 1.389(5) .
C54 C55 1.366(6) .
C55 C56 1.383(6) .
C56 C57 1.390(5) .
O60 C61 1.442(8) .
O60 C64 1.484(9) .
C61 C62 1.476(9) .
C62 C63 1.449(9) .
C63 C64 1.438(10) .
O70 C71 1.428(8) .
O70 C73 1.437(8) .
C71 C72 1.471(12) .
C73 C74 1.463(11) .
O80 C81 1.502(11) .
O80 C84 1.602(10) .
C81 C82 1.446(11) .
C82 C83 1.444(11) .
C83 C84 1.459(11) .
